data_2216956
loop_
_publ_author_name
'Brito, Iv\'an'
'B\'orquez, Jorge'
'Loyola, Luis Alberto'
'L\'opez-Rodr\'iguez, Mat\'ias'

_publ_section_title
;
 5-Hydroxy-7-methoxy-4<i>H</i>-chromen-4-one
;
_journal_coeditor_code BT2661
_journal_issue 1
_journal_name_full 'Acta Crystallographica Section E'
_journal_page_first o285
_journal_page_last o285
_journal_paper_doi 10.1107/S1600536807066494
_journal_volume 64
_journal_year 2008
_chemical_formula_iupac 'C10 H8 O4'
_chemical_formula_moiety 'C10 H8 O4'
_chemical_formula_sum 'C10 H8 O4'
_chemical_formula_weight 192.16
_chemical_melting_point 374
_chemical_name_systematic
;
5-Hydroxy-7-methoxy-4H-chromen-4-one
;
_space_group_IT_number 14
_symmetry_cell_setting monoclinic
_symmetry_space_group_name_Hall '-P 2ybc'
_symmetry_space_group_name_H-M 'P 1 21/c 1'
_audit_creation_method 'WinGX routine CIF_UPDATE'
_cell_angle_alpha 90
_cell_angle_beta 95.094(4)
_cell_angle_gamma 90
_cell_formula_units_Z 4
_cell_length_a 9.7551(3)
_cell_length_b 11.7512(9)
_cell_length_c 7.5211(7)
_cell_measurement_reflns_used 1504
_cell_measurement_temperature 298(2)
_cell_measurement_theta_max 25.0
_cell_measurement_theta_min 3.0
_cell_volume 858.77(11)
_computing_cell_refinement 'DENZO--SMN (Otwinowski & Minor, 1997)'
_computing_data_collection 'COLLECT (Nonius, 1998)'
_computing_data_reduction 'DENZO--SMN (Otwinowski & Minor, 1997)'
_computing_molecular_graphics 'ORTEP-3 for Windows (Farrugia, 1997)'
_computing_publication_material 'WinGX (Farrugia, 1999)'
_computing_structure_refinement 'SHELXL97 (Sheldrick, 1997)'
_computing_structure_solution 'SIR97 (Altomare <i>et al.</i>,  1999)'
_diffrn_measured_fraction_theta_full 0.97
_diffrn_measured_fraction_theta_max 0.97
_diffrn_measurement_device_type 'Nonius KappaCCD area-detector'
_diffrn_measurement_method '\f scans, and \w scans with \k  offsets'
_diffrn_radiation_monochromator graphite
_diffrn_radiation_source 'fine-focus sealed tube'
_diffrn_radiation_type MoK\a
_diffrn_radiation_wavelength 0.71073
_diffrn_reflns_av_R_equivalents 0
_diffrn_reflns_limit_h_max 11
_diffrn_reflns_limit_h_min -11
_diffrn_reflns_limit_k_max 0
_diffrn_reflns_limit_k_min -14
_diffrn_reflns_limit_l_max 9
_diffrn_reflns_limit_l_min 0
_diffrn_reflns_number 1504
_diffrn_reflns_theta_full 25.25
_diffrn_reflns_theta_max 25.25
_diffrn_reflns_theta_min 3.22
_exptl_absorpt_coefficient_mu 0.116
_exptl_absorpt_correction_type none
_exptl_crystal_colour colourless
_exptl_crystal_density_diffrn 1.486
_exptl_crystal_density_method 'not measured'
_exptl_crystal_description prismatic
_exptl_crystal_F_000 400
_exptl_crystal_size_max 0.19
_exptl_crystal_size_mid 0.10
_exptl_crystal_size_min 0.08
_refine_diff_density_max 0.15
_refine_diff_density_min -0.172
_refine_ls_extinction_method none
_refine_ls_goodness_of_fit_ref 1.084
_refine_ls_hydrogen_treatment mixed
_refine_ls_matrix_type full
_refine_ls_number_parameters 131
_refine_ls_number_reflns 1504
_refine_ls_number_restraints 0
_refine_ls_restrained_S_all 1.084
_refine_ls_R_factor_gt 0.0409
_refine_ls_shift/su_max 0
_refine_ls_structure_factor_coef Fsqd
_refine_ls_weighting_details 'calc w=1/[\s^2^(Fo^2^)+(0.06P)^2^+0.1521P] where P=(Fo^2^+2Fc^2^)/3'
_refine_ls_weighting_scheme calc
_refine_ls_wR_factor_ref 0.1146
_reflns_number_gt 1393
_reflns_number_total 1504
_reflns_threshold_expression I>2\s(I)
_cod_data_source_file bt2661.cif
_cod_data_source_block I
_cod_original_sg_symbol_H-M 'P 21/c'
_cod_database_code 2216956
_cod_database_fobs_code 2216956

loop_
_symmetry_equiv_pos_as_xyz
'x, y, z'
'-x, y+1/2, -z+1/2'
'-x, -y, -z'
'x, -y-1/2, z-1/2'

loop_
_atom_site_type_symbol
_atom_site_label
_atom_site_fract_x
_atom_site_fract_y
_atom_site_fract_z
_atom_site_U_iso_or_equiv
_atom_site_adp_type
_atom_site_calc_flag
_atom_site_refinement_flags
_atom_site_occupancy
O O1 0.70907(10) 0.05272(8) 0.30079(14) 0.0533(3) Uani d . 1
O O2 0.96609(11) 0.31131(10) 0.18700(17) 0.0649(4) Uani d . 1
O O3 0.77689(13) 0.45485(9) 0.25771(16) 0.0629(4) Uani d . 1
H H9 0.855(3) 0.422(2) 0.219(3) 0.098(7) Uiso d . 1
O O4 0.36201(10) 0.31332(9) 0.43512(14) 0.0558(3) Uani d . 1
C C1 0.27108(16) 0.22189(16) 0.4674(2) 0.0633(5) Uani d . 1
H H1A 0.1856 0.2521 0.5006 0.095 Uiso calc R 1
H H1B 0.3121 0.175 0.5622 0.095 Uiso calc R 1
H H1C 0.2544 0.177 0.3609 0.095 Uiso calc R 1
C C2 0.83521(16) 0.03322(13) 0.2464(2) 0.0586(4) Uani d . 1
H H2 0.8626 -0.042 0.235 0.07 Uiso calc R 1
C C3 0.92292(15) 0.11442(14) 0.2080(2) 0.0568(4) Uani d . 1
H H3 1.0084 0.0946 0.1715 0.068 Uiso calc R 1
C C4 0.88700(14) 0.23206(12) 0.22245(19) 0.0460(4) Uani d . 1
C C4A 0.75193(13) 0.25315(10) 0.27872(16) 0.0384(3) Uani d . 1
C C5 0.69920(14) 0.36468(11) 0.29717(17) 0.0427(3) Uani d . 1
C C6 0.57034(15) 0.38106(12) 0.35134(17) 0.0460(4) Uani d . 1
H H6 0.5372 0.4545 0.3645 0.055 Uiso calc R 1
C C7 0.48861(13) 0.28748(12) 0.38688(16) 0.0419(3) Uani d . 1
C C8 0.53533(13) 0.17729(11) 0.37016(17) 0.0419(3) Uani d . 1
H H8 0.4808 0.1152 0.394 0.05 Uiso calc R 1
C C8A 0.66641(13) 0.16281(11) 0.31662(17) 0.0391(3) Uani d . 1

loop_
_atom_site_aniso_label
_atom_site_aniso_U_11
_atom_site_aniso_U_22
_atom_site_aniso_U_33
_atom_site_aniso_U_12
_atom_site_aniso_U_13
_atom_site_aniso_U_23
O1 0.0439(6) 0.0339(5) 0.0831(7) 0.0016(4) 0.0111(5) -0.0009(4)
O2 0.0439(6) 0.0602(7) 0.0922(8) -0.0118(5) 0.0150(5) 0.0044(6)
O3 0.0628(8) 0.0378(6) 0.0895(8) -0.0086(5) 0.0146(6) 0.0063(5)
O4 0.0431(6) 0.0615(7) 0.0646(6) 0.0096(5) 0.0145(5) -0.0015(5)
C1 0.0409(8) 0.0829(12) 0.0677(10) -0.0004(8) 0.0138(7) 0.0061(8)
C2 0.0456(8) 0.0432(8) 0.0876(11) 0.0098(6) 0.0105(7) -0.0038(7)
C3 0.0376(8) 0.0554(9) 0.0779(10) 0.0068(7) 0.0087(7) -0.0033(7)
C4 0.0357(7) 0.0483(8) 0.0536(8) -0.0036(6) 0.0015(5) 0.0015(6)
C4A 0.0353(7) 0.0387(7) 0.0405(6) -0.0017(5) -0.0012(5) 0.0006(5)
C5 0.0458(8) 0.0357(7) 0.0458(7) -0.0036(6) 0.0001(5) 0.0023(5)
C6 0.0501(8) 0.0372(7) 0.0502(7) 0.0085(6) 0.0026(6) -0.0011(5)
C7 0.0376(7) 0.0504(8) 0.0374(6) 0.0040(6) 0.0020(5) -0.0012(5)
C8 0.0380(7) 0.0408(7) 0.0470(7) -0.0039(5) 0.0043(5) 0.0015(5)
C8A 0.0377(7) 0.0347(7) 0.0443(7) 0.0007(5) 0.0002(5) -0.0007(5)

loop_
_atom_type_symbol
_atom_type_description
_atom_type_scat_dispersion_real
_atom_type_scat_dispersion_imag
_atom_type_scat_source
C C 0.0033 0.0016 'International Tables Vol C Tables 4.2.6.8 and 6.1.1.4'
H H 0 0 'International Tables Vol C Tables 4.2.6.8 and 6.1.1.4'
O O 0.0106 0.006 'International Tables Vol C Tables 4.2.6.8 and 6.1.1.4'

loop_
_geom_angle_atom_site_label_1
_geom_angle_atom_site_label_2
_geom_angle_atom_site_label_3
_geom_angle
C2 O1 C8A 118.65(11)
C5 O3 H9 103.8(15)
C7 O4 C1 118.20(12)
O4 C1 H1A 109.5
O4 C1 H1B 109.5
H1A C1 H1B 109.5
O4 C1 H1C 109.5
H1A C1 H1C 109.5
H1B C1 H1C 109.5
C3 C2 O1 124.40(14)
C3 C2 H2 117.8
O1 C2 H2 117.8
C2 C3 C4 120.62(14)
C2 C3 H3 119.7
C4 C3 H3 119.7
O2 C4 C3 122.79(13)
O2 C4 C4A 122.08(13)
C3 C4 C4A 115.12(12)
C8A C4A C5 117.02(12)
C8A C4A C4 120.54(12)
C5 C4A C4 122.44(12)
O3 C5 C6 120.20(12)
O3 C5 C4A 119.18(13)
C6 C5 C4A 120.62(12)
C5 C6 C7 120.04(12)
C5 C6 H6 120
C7 C6 H6 120
O4 C7 C8 123.45(13)
O4 C7 C6 115.13(12)
C8 C7 C6 121.42(12)
C7 C8 C8A 117.52(12)
C7 C8 H8 121.2
C8A C8 H8 121.2
O1 C8A C8 115.95(11)
O1 C8A C4A 120.66(12)
C8 C8A C4A 123.38(12)

loop_
_geom_bond_atom_site_label_1
_geom_bond_atom_site_label_2
_geom_bond_distance
O1 C2 1.3503(18)
O1 C8A 1.3674(15)
O2 C4 1.2531(17)
O3 C5 1.3510(16)
O3 H9 0.92(2)
O4 C7 1.3522(16)
O4 C1 1.428(2)
C1 H1A 0.96
C1 H1B 0.96
C1 H1C 0.96
C2 C3 1.330(2)
C2 H2 0.93
C3 C4 1.433(2)
C3 H3 0.93
C4 C4A 1.4407(19)
C4A C8A 1.3952(18)
C4A C5 1.4192(18)
C5 C6 1.369(2)
C6 C7 1.398(2)
C6 H6 0.93
C7 C8 1.3821(19)
C8 C8A 1.3848(18)
C8 H8 0.93

loop_
_geom_hbond_atom_site_label_D
_geom_hbond_atom_site_label_H
_geom_hbond_atom_site_label_A
_geom_hbond_distance_DH
_geom_hbond_distance_HA
_geom_hbond_distance_DA
_geom_hbond_angle_DHA
_geom_hbond_publ_flag
O3 H9 O2 0.92(3) 1.72(3) 2.5901(17) 155(2) yes

loop_
_geom_torsion_atom_site_label_1
_geom_torsion_atom_site_label_2
_geom_torsion_atom_site_label_3
_geom_torsion_atom_site_label_4
_geom_torsion
C8A O1 C2 C3 0.7(2)
O1 C2 C3 C4 -0.1(3)
C2 C3 C4 O2 -179.70(15)
C2 C3 C4 C4A -0.5(2)
O2 C4 C4A C8A 179.81(12)
C3 C4 C4A C8A 0.59(19)
O2 C4 C4A C5 0.2(2)
C3 C4 C4A C5 -178.99(12)
C8A C4A C5 O3 -178.38(11)
C4 C4A C5 O3 1.2(2)
C8A C4A C5 C6 0.52(19)
C4 C4A C5 C6 -179.88(11)
O3 C5 C6 C7 178.07(11)
C4A C5 C6 C7 -0.8(2)
C1 O4 C7 C8 -1.15(18)
C1 O4 C7 C6 177.84(12)
C5 C6 C7 O4 -178.42(11)
C5 C6 C7 C8 0.6(2)
O4 C7 C8 C8A 178.87(11)
C6 C7 C8 C8A -0.05(19)
C2 O1 C8A C8 179.00(12)
C2 O1 C8A C4A -0.52(19)
C7 C8 C8A O1 -179.75(11)
C7 C8 C8A C4A -0.24(19)
C5 C4A C8A O1 179.50(10)
C4 C4A C8A O1 -0.11(19)
C5 C4A C8A C8 0.02(19)
C4 C4A C8A C8 -179.59(11)

loop_
_cod_related_entry_id
_cod_related_entry_database
_cod_related_entry_code
1 ChemSpider 10577179
